data_7224034
loop_
_publ_author_name
'Dalal, Kiran Sharad'
'Tayade, Yogesh Ashok'
'Wagh, Yogesh Baburao'
'Trivedi, Darshak R.'
'Dalal, Dipak Sharadrao'
'Chaudhari, Bhushan Liladhar'

_publ_section_title
;
 Bovine Serum Albumin catalyzed one-pot, three-component synthesis of
 dihydropyrano[2,3-c]pyrazole derivatives in aqueous ethanol
;
_journal_name_full 'RSC Adv.'
_journal_paper_doi 10.1039/C5RA13014J
_journal_year 2016
_chemical_formula_sum 'C13 H16 N4 O3'
_chemical_formula_weight 276.30
_space_group_crystal_system triclinic
_space_group_IT_number 2
_space_group_name_Hall '-P 1'
_space_group_name_H-M_alt 'P -1'
_symmetry_space_group_name_Hall '-P 1'
_symmetry_space_group_name_H-M 'P -1'
_atom_sites_solution_hydrogens mixed
_audit_creation_method SHELXL-2014/7
_audit_update_record
;
2015-10-19 deposited with the CCDC.
2016-01-22 downloaded from the CCDC.
;
_cell_angle_alpha 92.271(15)
_cell_angle_beta 96.041(16)
_cell_angle_gamma 102.027(15)
_cell_formula_units_Z 2
_cell_length_a 7.683(2)
_cell_length_b 8.2572(19)
_cell_length_c 11.518(3)
_cell_measurement_temperature 296(2)
_cell_volume 709.3(3)
_computing_structure_refinement 'SHELXL-2014/7 (Sheldrick, 2014)'
_diffrn_ambient_temperature 296(2)
_diffrn_measured_fraction_theta_full 0.755
_diffrn_measured_fraction_theta_max 0.740
_diffrn_measurement_device_type apexIIduo
_diffrn_radiation_type MoK\a
_diffrn_radiation_wavelength 0.71073
_diffrn_reflns_av_R_equivalents 0.0483
_diffrn_reflns_av_unetI/netI 0.0502
_diffrn_reflns_laue_measured_fraction_full 0.755
_diffrn_reflns_laue_measured_fraction_max 0.740
_diffrn_reflns_limit_h_max 9
_diffrn_reflns_limit_h_min -8
_diffrn_reflns_limit_k_max 10
_diffrn_reflns_limit_k_min -10
_diffrn_reflns_limit_l_max 11
_diffrn_reflns_limit_l_min -14
_diffrn_reflns_number 5635
_diffrn_reflns_point_group_measured_fraction_full 0.755
_diffrn_reflns_point_group_measured_fraction_max 0.740
_diffrn_reflns_theta_full 25.242
_diffrn_reflns_theta_max 26.000
_diffrn_reflns_theta_min 1.781
_exptl_absorpt_coefficient_mu 0.095
_exptl_crystal_density_diffrn 1.294
_exptl_crystal_description needle
_exptl_crystal_F_000 292
_refine_diff_density_max 0.231
_refine_diff_density_min -0.363
_refine_diff_density_rms 0.059
_refine_ls_extinction_method none
_refine_ls_goodness_of_fit_ref 0.966
_refine_ls_hydrogen_treatment mixed
_refine_ls_matrix_type full
_refine_ls_number_parameters 223
_refine_ls_number_reflns 2062
_refine_ls_number_restraints 0
_refine_ls_restrained_S_all 0.966
_refine_ls_R_factor_all 0.0978
_refine_ls_R_factor_gt 0.0709
_refine_ls_shift/su_max 0.000
_refine_ls_shift/su_mean 0.000
_refine_ls_structure_factor_coef Fsqd
_refine_ls_weighting_details 'w=1/[\s^2^(Fo^2^)+(0.1000P)^2^+0.9100P] where P=(Fo^2^+2Fc^2^)/3'
_refine_ls_weighting_scheme calc
_refine_ls_wR_factor_gt 0.1779
_refine_ls_wR_factor_ref 0.2137
_reflns_Friedel_coverage 0.000
_reflns_number_gt 1440
_reflns_number_total 2062
_reflns_threshold_expression 'I > 2\s(I)'
_cod_data_source_file c5ra13014j2.cif
_cod_data_source_block mo_NITK405_0m_a_a
_cod_database_code 7224034
_shelx_shelxl_version_number 2014/7
_shelx_space_group_comment
;
The symmetry employed for this shelxl refinement is uniquely defined
by the following loop, which should always be used as a source of
symmetry information in preference to the above space-group names.
They are only intended as comments.
;

loop_
_space_group_symop_operation_xyz
'x, y, z'
'-x, -y, -z'

loop_
_atom_site_label
_atom_site_type_symbol
_atom_site_fract_x
_atom_site_fract_y
_atom_site_fract_z
_atom_site_U_iso_or_equiv
_atom_site_adp_type
_atom_site_occupancy
_atom_site_site_symmetry_order
_atom_site_calc_flag
_atom_site_refinement_flags_posn
_atom_site_refinement_flags_adp
O1 O 0.9110(4) 0.8843(3) 0.39032(19) 0.0616(9) Uani 1 1 d . .
O3 O 0.4495(4) 0.7253(4) 0.1004(2) 0.0647(9) Uani 1 1 d . .
N2 N 0.8341(5) 0.7169(4) 0.5416(2) 0.0612(10) Uani 1 1 d . .
O2 O 0.3770(5) 0.6237(5) 0.2692(3) 0.0847(11) Uani 1 1 d . .
N1 N 0.9838(5) 1.0468(5) 0.2472(3) 0.0615(11) Uani 1 1 d . .
N3 N 0.7646(5) 0.5529(5) 0.5450(3) 0.0627(11) Uani 1 1 d . .
C6 C 0.9179(5) 0.8923(5) 0.2719(3) 0.0507(10) Uani 1 1 d . .
C4 C 0.7812(5) 0.5794(4) 0.2277(3) 0.0480(10) Uani 1 1 d . .
C5 C 0.8561(5) 0.7545(4) 0.1962(3) 0.0463(10) Uani 1 1 d . .
N4 N 0.8768(5) 0.8024(5) -0.0216(3) 0.0710(11) Uani 1 1 d . .
C3 C 0.8443(5) 0.7334(5) 0.4279(3) 0.0514(10) Uani 1 1 d . .
C00C C 0.7811(5) 0.5867(5) 0.3595(3) 0.0513(11) Uani 1 1 d . .
C7 C 0.8684(5) 0.7826(5) 0.0758(3) 0.0511(10) Uani 1 1 d . .
C9 C 0.4602(6) 0.6230(5) 0.1860(3) 0.0573(11) Uani 1 1 d . .
C8 C 0.5857(6) 0.5119(5) 0.1661(3) 0.0567(11) Uani 1 1 d . .
C2 C 0.7317(6) 0.4697(5) 0.4388(3) 0.0566(11) Uani 1 1 d . .
C00H C 0.8952(7) 0.4615(6) 0.1882(4) 0.0655(13) Uani 1 1 d . .
C1 C 0.6543(7) 0.2892(5) 0.4276(4) 0.0755(14) Uani 1 1 d . .
H1A H 0.5368 0.2692 0.3849 0.113 Uiso 1 1 calc R U
H1B H 0.6462 0.2480 0.5041 0.113 Uiso 1 1 calc R U
H1C H 0.7296 0.2335 0.3866 0.113 Uiso 1 1 calc R U
C10 C 0.3419(8) 0.8490(7) 0.1158(5) 0.0761(15) Uani 1 1 d . .
C11 C 0.4481(8) 0.9950(7) 0.1874(6) 0.110(2) Uani 1 1 d . .
H11A H 0.4737 0.9649 0.2661 0.165 Uiso 1 1 calc R U
H11B H 0.3814 1.0812 0.1877 0.165 Uiso 1 1 calc R U
H11C H 0.5584 1.0340 0.1552 0.165 Uiso 1 1 calc R U
H2 H 1.007(6) 1.071(5) 0.179(4) 0.056(12) Uiso 1 1 d . .
H1 H 1.041(7) 1.127(6) 0.310(5) 0.105(17) Uiso 1 1 d . .
H3 H 0.732(6) 0.508(6) 0.610(4) 0.065(12) Uiso 1 1 d . .
H5 H 0.606(5) 0.509(4) 0.085(4) 0.058(11) Uiso 1 1 d . .
H4 H 0.544(6) 0.393(6) 0.197(4) 0.076(13) Uiso 1 1 d . .
H7 H 1.016(6) 0.489(5) 0.227(4) 0.074(13) Uiso 1 1 d . .
H8 H 0.904(5) 0.469(4) 0.101(4) 0.053(10) Uiso 1 1 d . .
H6 H 0.843(6) 0.333(7) 0.207(4) 0.094(16) Uiso 1 1 d . .
H9 H 0.328(7) 0.887(7) 0.034(5) 0.110(18) Uiso 1 1 d . .
H10 H 0.241(9) 0.785(8) 0.162(6) 0.13(2) Uiso 1 1 d . .

loop_
_atom_site_aniso_label
_atom_site_aniso_U_11
_atom_site_aniso_U_22
_atom_site_aniso_U_33
_atom_site_aniso_U_23
_atom_site_aniso_U_13
_atom_site_aniso_U_12
O1 0.096(2) 0.0559(18) 0.0224(12) 0.0048(11) 0.0067(14) -0.0089(15)
O3 0.0727(19) 0.079(2) 0.0416(15) 0.0155(13) 0.0039(14) 0.0147(16)
N2 0.084(2) 0.064(2) 0.0254(15) 0.0064(14) 0.0052(17) -0.0062(19)
O2 0.087(2) 0.121(3) 0.0489(19) 0.0308(18) 0.0249(18) 0.016(2)
N1 0.093(3) 0.051(2) 0.0321(18) 0.0110(16) 0.0124(19) -0.0077(19)
N3 0.082(3) 0.062(2) 0.0334(17) 0.0154(16) 0.0040(18) -0.0111(19)
C6 0.067(2) 0.058(3) 0.0250(17) 0.0075(16) 0.0011(17) 0.010(2)
C4 0.062(2) 0.052(2) 0.0272(17) 0.0065(15) -0.0010(17) 0.0090(18)
C5 0.057(2) 0.051(2) 0.0270(16) 0.0082(15) -0.0002(16) 0.0042(18)
N4 0.095(3) 0.086(3) 0.0287(17) 0.0115(16) 0.0083(18) 0.010(2)
C3 0.066(2) 0.051(2) 0.0297(17) 0.0102(16) -0.0017(18) -0.0025(19)
C00C 0.061(2) 0.057(2) 0.0301(17) 0.0067(16) -0.0057(18) 0.0040(19)
C7 0.065(2) 0.057(2) 0.0288(18) 0.0069(16) 0.0035(18) 0.0058(19)
C9 0.059(2) 0.068(3) 0.034(2) 0.0064(18) -0.007(2) -0.006(2)
C8 0.073(3) 0.057(3) 0.033(2) -0.0002(17) -0.008(2) 0.004(2)
C2 0.070(3) 0.062(3) 0.0310(18) 0.0090(16) -0.0018(18) 0.003(2)
C00H 0.083(3) 0.071(3) 0.044(2) 0.009(2) 0.002(2) 0.022(3)
C1 0.102(4) 0.063(3) 0.052(2) 0.012(2) 0.010(3) -0.008(3)
C10 0.077(3) 0.079(3) 0.071(3) 0.015(3) -0.003(3) 0.018(3)
C11 0.102(4) 0.087(4) 0.137(6) -0.010(4) -0.005(4) 0.022(3)

loop_
_atom_type_symbol
_atom_type_description
_atom_type_scat_dispersion_real
_atom_type_scat_dispersion_imag
_atom_type_scat_source
C C 0.0033 0.0016 'International Tables Vol C Tables 4.2.6.8 and 6.1.1.4'
H H 0.0000 0.0000 'International Tables Vol C Tables 4.2.6.8 and 6.1.1.4'
N N 0.0061 0.0033 'International Tables Vol C Tables 4.2.6.8 and 6.1.1.4'
O O 0.0106 0.0060 'International Tables Vol C Tables 4.2.6.8 and 6.1.1.4'

loop_
_geom_angle_atom_site_label_1
_geom_angle_atom_site_label_2
_geom_angle_atom_site_label_3
_geom_angle
C3 O1 C6 116.3(3)
C9 O3 C10 116.6(4)
C3 N2 N3 102.4(3)
C6 N1 H2 122(3)
C6 N1 H1 119(3)
H2 N1 H1 117(5)
N2 N3 C2 113.8(4)
N2 N3 H3 122(3)
C2 N3 H3 124(3)
N1 C6 O1 110.0(3)
N1 C6 C5 128.5(3)
O1 C6 C5 121.5(4)
C5 C4 C00C 106.4(3)
C5 C4 C00H 110.6(4)
C00C C4 C00H 111.3(3)
C5 C4 C8 111.6(3)
C00C C4 C8 110.1(3)
C00H C4 C8 106.9(3)
C6 C5 C7 115.1(4)
C6 C5 C4 127.0(3)
C7 C5 C4 117.9(3)
N2 C3 O1 119.4(3)
N2 C3 C00C 113.7(4)
O1 C3 C00C 126.9(3)
C2 C00C C3 104.3(3)
C2 C00C C4 133.9(3)
C3 C00C C4 121.8(4)
N4 C7 C5 178.8(4)
O2 C9 O3 122.6(4)
O2 C9 C8 125.4(4)
O3 C9 C8 112.0(4)
C9 C8 C4 113.8(3)
C9 C8 H5 110(2)
C4 C8 H5 101(2)
C9 C8 H4 113(2)
C4 C8 H4 106(2)
H5 C8 H4 113(3)
N3 C2 C00C 105.8(3)
N3 C2 C1 120.4(4)
C00C C2 C1 133.8(3)
C4 C00H H7 112(2)
C4 C00H H8 109(2)
H7 C00H H8 107(4)
C4 C00H H6 113(3)
H7 C00H H6 105(3)
H8 C00H H6 110(3)
C2 C1 H1A 109.5
C2 C1 H1B 109.5
H1A C1 H1B 109.5
C2 C1 H1C 109.5
H1A C1 H1C 109.5
H1B C1 H1C 109.5
O3 C10 C11 110.5(4)
O3 C10 H9 101(3)
C11 C10 H9 105(3)
O3 C10 H10 102(3)
C11 C10 H10 110(3)
H9 C10 H10 127(5)
C10 C11 H11A 109.5
C10 C11 H11B 109.5
H11A C11 H11B 109.5
C10 C11 H11C 109.5
H11A C11 H11C 109.5
H11B C11 H11C 109.5

loop_
_geom_bond_atom_site_label_1
_geom_bond_atom_site_label_2
_geom_bond_distance
O1 C3 1.351(5)
O1 C6 1.374(4)
O3 C9 1.330(5)
O3 C10 1.458(6)
N2 C3 1.332(5)
N2 N3 1.352(5)
O2 C9 1.207(5)
N1 C6 1.325(5)
N1 H2 0.85(5)
N1 H1 0.97(5)
N3 C2 1.352(5)
N3 H3 0.88(5)
C6 C5 1.375(5)
C4 C5 1.514(5)
C4 C00C 1.517(5)
C4 C00H 1.526(6)
C4 C8 1.571(5)
C5 C7 1.424(5)
N4 C7 1.147(5)
C3 C00C 1.386(5)
C00C C2 1.379(5)
C9 C8 1.491(6)
C8 H5 0.97(4)
C8 H4 1.06(5)
C2 C1 1.480(6)
C00H H7 0.97(4)
C00H H8 1.01(4)
C00H H6 1.10(6)
C1 H1A 0.9600
C1 H1B 0.9600
C1 H1C 0.9600
C10 C11 1.473(7)
C10 H9 1.01(6)
C10 H10 1.04(7)
C11 H11A 0.9600
C11 H11B 0.9600
C11 H11C 0.9600
